data_1504430
loop_
_publ_author_name
'Nagata, Yuuya'
'Chujo, Yoshiki'

_publ_section_title
;
 Main-Chain-TypeN,N&#x2032;-Chelate Organoboron Aminoquinolate Polymers:
 Synthesis, Luminescence, and Energy Transfer Behavior
;
_journal_issue 10
_journal_name_full Macromolecules
_journal_page_first 3488
_journal_paper_doi 10.1021/ma702873a
_journal_volume 41
_journal_year 2008
_chemical_formula_sum 'C24 H19 B Cl2 I2 N2 O'
_chemical_formula_weight 686.92
_chemical_name_systematic
; 
 ? 
;
_space_group_IT_number 61
_symmetry_cell_setting orthorhombic
_symmetry_space_group_name_Hall '-P 2ac 2ab'
_symmetry_space_group_name_H-M 'P b c a'
_atom_sites_solution_hydrogens geom
_atom_sites_solution_primary direct
_atom_sites_solution_secondary difmap
_audit_creation_method SHELXL-97
_cell_angle_alpha 90.00
_cell_angle_beta 90.00
_cell_angle_gamma 90.00
_cell_formula_units_Z 16
_cell_length_a 16.7466(3)
_cell_length_b 20.0392(5)
_cell_length_c 29.3774(6)
_cell_measurement_temperature 113(2)
_cell_volume 9858.7(4)
_computing_cell_refinement PROCESS-AUTO
_computing_data_collection PROCESS-AUTO
_computing_data_reduction 'Yadokari-XG (Wakita, 2000)'
_computing_molecular_graphics 'Yadokari-XG (Wakita, 2000)'
_computing_publication_material 'Yadokari-XG (Wakita, 2000)'
_computing_structure_refinement 'SHELXL-97 (Sheldrick, 1997)'
_computing_structure_solution 'SHELXS-97 (Sheldrick, 1990)'
_diffrn_ambient_temperature 113(2)
_diffrn_measured_fraction_theta_full 0.996
_diffrn_measured_fraction_theta_max 0.996
_diffrn_radiation_monochromator graphite
_diffrn_radiation_source 'fine-focus sealed tube'
_diffrn_radiation_type MoK\a
_diffrn_radiation_wavelength 0.71075
_diffrn_reflns_av_R_equivalents 0.0936
_diffrn_reflns_av_sigmaI/netI 0.0536
_diffrn_reflns_limit_h_max 21
_diffrn_reflns_limit_h_min -21
_diffrn_reflns_limit_k_max 26
_diffrn_reflns_limit_k_min -26
_diffrn_reflns_limit_l_max 38
_diffrn_reflns_limit_l_min -38
_diffrn_reflns_number 87505
_diffrn_reflns_theta_full 27.48
_diffrn_reflns_theta_max 27.48
_diffrn_reflns_theta_min 3.03
_exptl_absorpt_coefficient_mu 2.789
_exptl_absorpt_correction_T_max 0.7679
_exptl_absorpt_correction_T_min 0.4884
_exptl_absorpt_correction_type multi-scan
_exptl_absorpt_process_details
;
    Higashi, T. (1995). Program for Absorption Correction.
    Rigaku Corporation, Tokyo, Japan.
;
_exptl_crystal_density_diffrn 1.851
_exptl_crystal_density_method 'not measured'
_exptl_crystal_F_000 5280
_exptl_crystal_size_max 0.30
_exptl_crystal_size_mid 0.30
_exptl_crystal_size_min 0.10
_refine_diff_density_max 1.262
_refine_diff_density_min -1.500
_refine_diff_density_rms 0.174
_refine_ls_extinction_method none
_refine_ls_goodness_of_fit_ref 0.973
_refine_ls_hydrogen_treatment constr
_refine_ls_matrix_type full
_refine_ls_number_parameters 579
_refine_ls_number_reflns 11250
_refine_ls_number_restraints 0
_refine_ls_restrained_S_all 0.973
_refine_ls_R_factor_all 0.0761
_refine_ls_R_factor_gt 0.0445
_refine_ls_shift/su_max 0.001
_refine_ls_shift/su_mean 0.000
_refine_ls_structure_factor_coef Fsqd
_refine_ls_weighting_details 'calc w=1/[\s^2^(Fo^2^)+(0.1000P)^2^+0.0000P] where P=(Fo^2^+2Fc^2^)/3'
_refine_ls_weighting_scheme calc
_refine_ls_wR_factor_gt 0.1150
_refine_ls_wR_factor_ref 0.1475
_reflns_number_gt 8329
_reflns_number_total 11250
_reflns_threshold_expression >2\s(I)
_cod_data_source_file ma702873a-file016.cif
_cod_data_source_block 2
_cod_original_sg_symbol_Hall -p_2ac_2ab
_cod_original_sg_symbol_H-M p_b_c_a
_cod_database_code 1504430

loop_
_symmetry_equiv_pos_as_xyz
'x, y, z'
'-x+1/2, -y, z+1/2'
'x+1/2, -y+1/2, -z'
'-x, y+1/2, -z+1/2'
'-x, -y, -z'
'x-1/2, y, -z-1/2'
'-x-1/2, y-1/2, z'
'x, -y-1/2, z-1/2'

loop_
_atom_site_label
_atom_site_type_symbol
_atom_site_fract_x
_atom_site_fract_y
_atom_site_fract_z
_atom_site_U_iso_or_equiv
_atom_site_adp_type
_atom_site_occupancy
_atom_site_symmetry_multiplicity
_atom_site_calc_flag
_atom_site_refinement_flags
I1 I -0.38612(2) -0.11574(2) 0.511996(14) 0.02599(11) Uani 1 1 d .
I2 I -0.71737(2) 0.34598(2) 0.631825(14) 0.03040(12) Uani 1 1 d .
I3 I -0.02044(3) 0.41823(2) 0.737856(16) 0.03675(13) Uani 1 1 d .
I4 I 0.36742(2) -0.02304(2) 0.605051(15) 0.02791(12) Uani 1 1 d .
Cl5 Cl -0.24174(14) -0.01505(11) 0.75314(8) 0.0531(5) Uani 1 1 d .
Cl6 Cl 0.16684(11) 0.09590(10) 0.44446(7) 0.0455(5) Uani 1 1 d .
Cl7 Cl -0.20502(13) -0.11548(10) 0.68511(7) 0.0489(5) Uani 1 1 d .
Cl10 Cl 0.00452(15) 0.04654(13) 0.44080(14) 0.1041(13) Uani 1 1 d .
C70 C -0.5520(3) 0.1818(3) 0.61024(19) 0.0210(12) Uani 1 1 d .
H1 H -0.5539 0.1403 0.5946 0.025 Uiso 1 1 calc R
O2 O 0.0493(3) 0.2408(2) 0.47893(14) 0.0285(10) Uani 1 1 d .
C68 C -0.4419(4) 0.1022(3) 0.7230(2) 0.0212(12) Uani 1 1 d .
N12 N -0.3911(3) 0.1337(2) 0.69294(17) 0.0203(10) Uani 1 1 d .
C69 C -0.4136(3) 0.0308(3) 0.5349(2) 0.0211(12) Uani 1 1 d .
H2 H -0.4265 0.0341 0.5034 0.025 Uiso 1 1 calc R
C14 C -0.4198(3) 0.0864(3) 0.5629(2) 0.0190(11) Uani 1 1 d .
H3 H -0.4362 0.1277 0.5500 0.023 Uiso 1 1 calc R
C15 C -0.6161(4) 0.2836(3) 0.6312(2) 0.0250(13) Uani 1 1 d .
O1 O -0.4215(3) 0.0869(2) 0.76221(14) 0.0293(10) Uani 1 1 d .
C17 C -0.4825(3) 0.1985(3) 0.63416(17) 0.0185(11) Uani 1 1 d .
N15 N -0.0182(3) 0.1261(3) 0.61062(17) 0.0229(11) Uani 1 1 d .
C20 C 0.0168(3) 0.3422(3) 0.69371(18) 0.0218(12) Uani 1 1 d .
C21 C -0.4026(3) 0.0836(3) 0.6095(2) 0.0202(12) Uani 1 1 d .
C22 C 0.1363(3) 0.1279(3) 0.6001(2) 0.0234(13) Uani 1 1 d .
N13 N -0.3276(3) 0.1917(2) 0.63237(16) 0.0201(10) Uani 1 1 d .
C24 C 0.2646(4) 0.0935(3) 0.6328(2) 0.0272(14) Uani 1 1 d .
H4 H 0.3059 0.1000 0.6545 0.033 Uiso 1 1 calc R
C25 C -0.1708(4) 0.1383(3) 0.5030(2) 0.0301(15) Uani 1 1 d .
H5 H -0.2049 0.1420 0.4773 0.036 Uiso 1 1 calc R
C26 C -0.3885(3) -0.0295(3) 0.55297(19) 0.0193(12) Uani 1 1 d .
C27 C 0.0451(4) 0.2812(3) 0.7103(2) 0.0262(13) Uani 1 1 d .
H6 H 0.0532 0.2747 0.7420 0.031 Uiso 1 1 calc R
C28 C 0.1437(4) 0.0740(3) 0.5701(2) 0.0274(14) Uani 1 1 d .
H7 H 0.1026 0.0667 0.5483 0.033 Uiso 1 1 calc R
C30 C -0.3763(3) 0.0222(3) 0.6259(2) 0.0216(12) Uani 1 1 d .
H8 H -0.3633 0.0185 0.6573 0.026 Uiso 1 1 calc R
C31 C 0.0506(3) 0.2372(3) 0.6326(2) 0.0216(12) Uani 1 1 d .
C32 C 0.0088(3) 0.3519(3) 0.6468(2) 0.0257(13) Uani 1 1 d .
H9 H -0.0077 0.3939 0.6351 0.031 Uiso 1 1 calc R
C33 C 0.0254(3) 0.2992(3) 0.6175(2) 0.0235(13) Uani 1 1 d .
H10 H 0.0192 0.3061 0.5857 0.028 Uiso 1 1 calc R
N14 N 0.0308(3) 0.1915(3) 0.54845(17) 0.0231(11) Uani 1 1 d .
C35 C 0.0741(4) 0.2272(3) 0.5174(2) 0.0247(13) Uani 1 1 d .
C36 C 0.0609(3) 0.2305(3) 0.6796(2) 0.0252(13) Uani 1 1 d .
H11 H 0.0797 0.1890 0.6911 0.030 Uiso 1 1 calc R
C37 C -0.1995(4) 0.1868(4) 0.7502(2) 0.0325(15) Uani 1 1 d .
H12 H -0.1717 0.1855 0.7783 0.039 Uiso 1 1 calc R
C38 C 0.2086(4) 0.0310(3) 0.5706(2) 0.0287(14) Uani 1 1 d .
H13 H 0.2121 -0.0049 0.5496 0.034 Uiso 1 1 calc R
C39 C -0.2738(4) 0.1540(3) 0.7472(2) 0.0274(14) Uani 1 1 d .
H14 H -0.2949 0.1306 0.7726 0.033 Uiso 1 1 calc R
C40 C -0.4829(3) 0.2606(3) 0.6557(2) 0.0258(13) Uani 1 1 d .
H15 H -0.4366 0.2743 0.6719 0.031 Uiso 1 1 calc R
C41 C -0.0730(3) 0.1278(3) 0.5761(2) 0.0213(12) Uani 1 1 d .
C43 C -0.3682(3) -0.0342(3) 0.5985(2) 0.0220(12) Uani 1 1 d .
H16 H -0.3491 -0.0750 0.6108 0.026 Uiso 1 1 calc R
B67 B 0.0576(4) 0.1735(3) 0.5985(2) 0.0208(13) Uani 1 1 d .
C45 C -0.2803(3) 0.1906(3) 0.6698(2) 0.0205(12) Uani 1 1 d .
C46 C -0.5255(4) 0.0897(3) 0.7059(2) 0.0307(15) Uani 1 1 d .
H17 H -0.5559 0.0654 0.7291 0.046 Uiso 1 1 calc R
H18 H -0.5232 0.0631 0.6779 0.046 Uiso 1 1 calc R
H19 H -0.5517 0.1324 0.6996 0.046 Uiso 1 1 calc R
C48 C -0.1458(3) 0.0939(3) 0.5782(2) 0.0223(12) Uani 1 1 d .
C49 C 0.1991(3) 0.1371(3) 0.6310(2) 0.0229(13) Uani 1 1 d .
H20 H 0.1972 0.1739 0.6513 0.028 Uiso 1 1 calc R
C51 C -0.0462(3) 0.1676(3) 0.53921(19) 0.0193(12) Uani 1 1 d .
C52 C -0.6185(3) 0.2235(3) 0.6084(2) 0.0224(12) Uani 1 1 d .
H21 H -0.6647 0.2107 0.5917 0.027 Uiso 1 1 calc R
C54 C 0.1574(4) 0.2484(4) 0.5312(2) 0.0297(14) Uani 1 1 d .
H22 H 0.1958 0.2143 0.5216 0.045 Uiso 1 1 calc R
H23 H 0.1597 0.2536 0.5644 0.045 Uiso 1 1 calc R
H24 H 0.1704 0.2910 0.5166 0.045 Uiso 1 1 calc R
C55 C -0.1606(4) 0.0572(3) 0.6174(2) 0.0262(13) Uani 1 1 d .
H25 H -0.2094 0.0334 0.6206 0.031 Uiso 1 1 calc R
C56 C -0.2298(4) 0.2560(3) 0.5939(2) 0.0318(15) Uani 1 1 d .
H26 H -0.2130 0.2783 0.5670 0.038 Uiso 1 1 calc R
C57 C -0.1047(4) 0.0553(3) 0.6517(2) 0.0303(14) Uani 1 1 d .
H27 H -0.1154 0.0304 0.6785 0.036 Uiso 1 1 calc R
C58 C -0.0326(4) 0.0896(3) 0.6477(2) 0.0262(13) Uani 1 1 d .
H28 H 0.0061 0.0869 0.6713 0.031 Uiso 1 1 calc R
C59 C -0.0963(3) 0.1728(3) 0.5018(2) 0.0269(13) Uani 1 1 d .
H29 H -0.0814 0.1986 0.4760 0.032 Uiso 1 1 calc R
C60 C -0.3158(3) 0.1567(3) 0.7061(2) 0.0219(12) Uani 1 1 d .
C61 C -0.5486(4) 0.3033(3) 0.6545(2) 0.0283(14) Uani 1 1 d .
H30 H -0.5469 0.3453 0.6694 0.034 Uiso 1 1 calc R
C71 C 0.2679(3) 0.0415(3) 0.6026(2) 0.0240(13) Uani 1 1 d .
C62 C -0.1961(4) 0.1005(3) 0.5387(2) 0.0276(14) Uani 1 1 d .
H31 H -0.2464 0.0786 0.5376 0.033 Uiso 1 1 calc R
C63 C -0.2051(3) 0.2225(3) 0.6715(2) 0.0262(14) Uani 1 1 d .
B66 B -0.4082(4) 0.1492(3) 0.6408(2) 0.0197(13) Uani 1 1 d .
C64 C -0.3046(4) 0.2239(3) 0.5951(2) 0.0248(13) Uani 1 1 d .
H32 H -0.3386 0.2253 0.5692 0.030 Uiso 1 1 calc R
C65 C -0.1809(4) 0.2551(3) 0.6316(2) 0.0310(15) Uani 1 1 d .
H33 H -0.1304 0.2767 0.6306 0.037 Uiso 1 1 calc R
C72 C 0.0715(5) 0.1045(4) 0.4200(3) 0.0449(19) Uani 1 1 d .
H34 H 0.0511 0.1500 0.4263 0.054 Uiso 1 1 calc R
H35 H 0.0759 0.0994 0.3866 0.054 Uiso 1 1 calc R
C66 C -0.1655(4) 0.2202(4) 0.7146(3) 0.0385(18) Uani 1 1 d .
H36 H -0.1155 0.2419 0.7185 0.046 Uiso 1 1 calc R
C67 C -0.2251(5) -0.1004(4) 0.7435(3) 0.0388(17) Uani 1 1 d .
H37 H -0.2729 -0.1261 0.7529 0.047 Uiso 1 1 calc R
H38 H -0.1794 -0.1157 0.7621 0.047 Uiso 1 1 calc R

loop_
_atom_site_aniso_label
_atom_site_aniso_U_11
_atom_site_aniso_U_22
_atom_site_aniso_U_33
_atom_site_aniso_U_23
_atom_site_aniso_U_13
_atom_site_aniso_U_12
I1 0.0299(2) 0.0203(2) 0.0278(2) -0.00409(16) -0.00616(17) 0.00507(15)
I2 0.0283(2) 0.0298(2) 0.0331(2) -0.00232(18) 0.00202(18) 0.01046(17)
I3 0.0440(3) 0.0287(2) 0.0376(3) -0.00273(19) 0.0068(2) 0.00185(19)
I4 0.02079(19) 0.0238(2) 0.0391(2) -0.00084(17) -0.00148(17) 0.00136(15)
Cl5 0.0616(12) 0.0399(11) 0.0578(12) -0.0137(9) 0.0098(11) 0.0043(9)
Cl6 0.0449(10) 0.0351(10) 0.0564(12) -0.0055(9) -0.0091(9) 0.0048(8)
Cl7 0.0591(12) 0.0397(11) 0.0479(11) -0.0113(9) 0.0109(10) -0.0111(9)
Cl10 0.0587(14) 0.0462(14) 0.207(4) -0.0535(18) 0.074(2) -0.0227(11)
C70 0.024(3) 0.018(3) 0.021(3) 0.001(2) 0.001(2) 0.000(2)
O2 0.031(2) 0.028(2) 0.026(2) 0.0088(19) -0.003(2) 0.0005(19)
C68 0.030(3) 0.012(3) 0.022(3) -0.001(2) 0.003(3) 0.001(2)
N12 0.020(2) 0.020(3) 0.021(2) 0.000(2) -0.002(2) 0.0002(19)
C69 0.018(3) 0.025(3) 0.021(3) -0.001(2) -0.003(2) -0.001(2)
C14 0.018(3) 0.014(3) 0.025(3) 0.001(2) 0.004(2) -0.002(2)
C15 0.024(3) 0.022(3) 0.029(3) 0.001(3) 0.004(3) 0.005(2)
O1 0.041(3) 0.023(2) 0.024(2) 0.0033(18) 0.005(2) 0.004(2)
C17 0.024(3) 0.025(3) 0.006(2) 0.001(2) 0.002(2) 0.001(2)
N15 0.021(2) 0.021(3) 0.027(3) 0.001(2) -0.003(2) -0.003(2)
C20 0.024(3) 0.033(3) 0.008(2) -0.004(2) 0.004(2) -0.003(2)
C21 0.012(2) 0.021(3) 0.027(3) 0.002(2) 0.000(2) -0.001(2)
C22 0.020(3) 0.020(3) 0.031(3) 0.007(2) -0.001(3) -0.006(2)
N13 0.020(2) 0.017(2) 0.022(2) 0.001(2) 0.000(2) -0.0016(19)
C24 0.018(3) 0.026(3) 0.037(4) 0.007(3) -0.001(3) 0.000(2)
C25 0.023(3) 0.032(4) 0.035(4) -0.010(3) -0.010(3) 0.010(3)
C26 0.019(3) 0.018(3) 0.022(3) -0.007(2) 0.005(2) -0.001(2)
C27 0.025(3) 0.027(3) 0.027(3) 0.003(3) 0.002(3) 0.000(2)
C28 0.024(3) 0.025(3) 0.034(3) 0.006(3) -0.003(3) -0.004(3)
C30 0.017(3) 0.031(3) 0.016(3) 0.002(2) -0.003(2) -0.004(2)
C31 0.013(2) 0.018(3) 0.033(3) 0.006(2) -0.002(2) -0.002(2)
C32 0.015(3) 0.021(3) 0.042(4) 0.002(3) -0.001(3) -0.007(2)
C33 0.022(3) 0.021(3) 0.027(3) 0.009(2) -0.005(3) -0.006(2)
N14 0.019(2) 0.021(3) 0.029(3) 0.005(2) -0.006(2) 0.0003(19)
C35 0.028(3) 0.020(3) 0.025(3) 0.004(2) 0.000(3) 0.000(2)
C36 0.021(3) 0.022(3) 0.032(3) 0.005(3) 0.000(3) 0.000(2)
C37 0.031(3) 0.036(4) 0.030(3) -0.008(3) -0.014(3) 0.007(3)
C38 0.024(3) 0.026(3) 0.036(4) -0.003(3) -0.002(3) -0.002(2)
C39 0.028(3) 0.032(4) 0.022(3) -0.001(3) -0.005(3) 0.006(3)
C40 0.019(3) 0.024(3) 0.034(4) -0.002(3) 0.000(3) -0.003(2)
C41 0.022(3) 0.021(3) 0.021(3) -0.005(2) -0.004(2) -0.002(2)
C43 0.017(3) 0.019(3) 0.030(3) 0.007(2) 0.001(2) -0.001(2)
B67 0.019(3) 0.022(3) 0.022(3) 0.008(3) -0.001(3) -0.002(3)
C45 0.023(3) 0.014(3) 0.025(3) -0.002(2) 0.000(3) 0.000(2)
C46 0.025(3) 0.027(3) 0.040(4) 0.005(3) 0.009(3) -0.001(3)
C48 0.017(3) 0.026(3) 0.025(3) -0.009(2) -0.001(2) 0.002(2)
C49 0.019(3) 0.019(3) 0.030(3) 0.003(2) -0.001(3) -0.003(2)
C51 0.019(3) 0.018(3) 0.020(3) -0.007(2) -0.003(2) 0.002(2)
C52 0.020(3) 0.022(3) 0.025(3) 0.003(2) 0.001(3) -0.001(2)
C54 0.024(3) 0.037(4) 0.028(3) 0.008(3) 0.002(3) -0.008(3)
C55 0.022(3) 0.027(3) 0.030(3) -0.007(3) 0.005(3) -0.004(2)
C56 0.032(3) 0.022(3) 0.042(4) -0.004(3) 0.016(3) -0.006(3)
C57 0.026(3) 0.022(3) 0.043(4) -0.001(3) 0.008(3) -0.006(3)
C58 0.025(3) 0.025(3) 0.028(3) -0.001(3) -0.001(3) -0.003(2)
C59 0.020(3) 0.027(3) 0.034(3) -0.003(3) -0.001(3) 0.005(2)
C60 0.019(3) 0.020(3) 0.026(3) -0.004(2) -0.005(3) 0.003(2)
C61 0.028(3) 0.023(3) 0.034(3) -0.006(3) 0.000(3) 0.001(3)
C71 0.020(3) 0.020(3) 0.032(3) 0.003(3) 0.001(3) -0.002(2)
C62 0.018(3) 0.031(4) 0.033(3) -0.014(3) -0.003(3) 0.003(2)
C63 0.017(3) 0.022(3) 0.039(4) -0.006(3) -0.002(3) -0.001(2)
B66 0.021(3) 0.019(3) 0.020(3) 0.000(3) 0.001(3) -0.003(3)
C64 0.025(3) 0.021(3) 0.027(3) 0.001(2) 0.003(3) 0.001(2)
C65 0.022(3) 0.019(3) 0.052(4) -0.006(3) 0.009(3) 0.000(2)
C72 0.044(4) 0.046(5) 0.044(4) -0.012(4) -0.001(4) -0.001(4)
C66 0.019(3) 0.033(4) 0.063(5) -0.011(4) -0.009(3) 0.000(3)
C67 0.043(4) 0.033(4) 0.041(4) 0.005(3) 0.004(3) 0.005(3)

loop_
_atom_type_symbol
_atom_type_description
_atom_type_scat_dispersion_real
_atom_type_scat_dispersion_imag
_atom_type_scat_source
C C 0.0033 0.0016 'International Tables Vol C Tables 4.2.6.8 and 6.1.1.4'
H H 0.0000 0.0000 'International Tables Vol C Tables 4.2.6.8 and 6.1.1.4'
B B 0.0013 0.0007 'International Tables Vol C Tables 4.2.6.8 and 6.1.1.4'
Cl Cl 0.1484 0.1585 'International Tables Vol C Tables 4.2.6.8 and 6.1.1.4'
I I -0.4742 1.8119 'International Tables Vol C Tables 4.2.6.8 and 6.1.1.4'
N N 0.0061 0.0033 'International Tables Vol C Tables 4.2.6.8 and 6.1.1.4'
O O 0.0106 0.0060 'International Tables Vol C Tables 4.2.6.8 and 6.1.1.4'

loop_
_geom_angle_atom_site_label_1
_geom_angle_atom_site_label_2
_geom_angle_atom_site_label_3
_geom_angle
C52 C70 C17 122.7(6)
O1 C68 N12 122.6(6)
O1 C68 C46 121.6(6)
N12 C68 C46 115.8(5)
C68 N12 C60 122.1(5)
C68 N12 B66 126.5(5)
C60 N12 B66 111.4(5)
C26 C69 C14 119.6(5)
C69 C14 C21 122.1(5)
C52 C15 C61 121.0(5)
C52 C15 I2 120.0(4)
C61 C15 I2 119.0(4)
C40 C17 C70 115.9(5)
C40 C17 B66 119.9(5)
C70 C17 B66 124.0(5)
C58 N15 C41 119.8(5)
C58 N15 B67 129.9(5)
C41 N15 B67 110.3(5)
C32 C20 C27 119.8(6)
C32 C20 I3 118.7(5)
C27 C20 I3 121.4(4)
C30 C21 C14 116.0(5)
C30 C21 B66 122.9(5)
C14 C21 B66 121.0(5)
C28 C22 C49 116.4(6)
C28 C22 B67 119.5(5)
C49 C22 B67 124.1(6)
C64 N13 C45 120.5(5)
C64 N13 B66 128.7(5)
C45 N13 B66 110.8(5)
C71 C24 C49 118.7(6)
C62 C25 C59 124.1(6)
C43 C26 C69 120.4(5)
C43 C26 I1 119.5(4)
C69 C26 I1 120.1(4)
C36 C27 C20 118.8(6)
C38 C28 C22 122.7(6)
C21 C30 C43 123.2(5)
C33 C31 C36 116.1(6)
C33 C31 B67 122.1(5)
C36 C31 B67 121.5(5)
C33 C32 C20 119.0(6)
C31 C33 C32 123.1(6)
C35 N14 C51 122.5(5)
C35 N14 B67 126.2(5)
C51 N14 B67 111.3(5)
O2 C35 N14 123.2(6)
O2 C35 C54 119.6(5)
N14 C35 C54 117.2(5)
C27 C36 C31 123.2(6)
C66 C37 C39 123.4(6)
C71 C38 C28 118.4(6)
C60 C39 C37 118.7(6)
C61 C40 C17 122.6(6)
N15 C41 C48 122.7(5)
N15 C41 C51 111.5(5)
C48 C41 C51 125.7(5)
C26 C43 C30 118.7(5)
N14 B67 C22 113.0(5)
N14 B67 N15 96.7(4)
C22 B67 N15 107.6(5)
N14 B67 C31 111.8(5)
C22 B67 C31 119.3(5)
N15 B67 C31 105.5(5)
N13 C45 C60 112.2(5)
N13 C45 C63 122.9(5)
C60 C45 C63 124.9(6)
C55 C48 C41 116.8(5)
C55 C48 C62 127.7(6)
C41 C48 C62 115.5(6)
C22 C49 C24 121.9(6)
C59 C51 N14 133.1(6)
C59 C51 C41 117.2(5)
N14 C51 C41 109.6(5)
C15 C52 C70 118.8(6)
C57 C55 C48 120.0(6)
C65 C56 C64 120.2(6)
C55 C57 C58 120.9(6)
N15 C58 C57 119.8(6)
C51 C59 C25 118.2(6)
N12 C60 C45 109.5(5)
N12 C60 C39 132.9(6)
C45 C60 C39 117.6(5)
C15 C61 C40 119.0(6)
C24 C71 C38 121.7(6)
C24 C71 I4 118.5(4)
C38 C71 I4 119.8(5)
C25 C62 C48 119.3(6)
C65 C63 C45 116.0(6)
C65 C63 C66 128.4(6)
C45 C63 C66 115.5(6)
N12 B66 C17 112.3(5)
N12 B66 C21 112.4(5)
C17 B66 C21 118.7(5)
N12 B66 N13 95.8(4)
C17 B66 N13 107.8(5)
C21 B66 N13 107.1(4)
N13 C64 C56 120.0(6)
C56 C65 C63 120.4(6)
Cl10 C72 Cl6 112.3(5)
C37 C66 C63 120.0(6)
Cl5 C67 Cl7 110.6(4)

loop_
_geom_bond_atom_site_label_1
_geom_bond_atom_site_label_2
_geom_bond_distance
I1 C26 2.107(6)
I2 C15 2.106(6)
I3 C20 2.095(6)
I4 C71 2.110(6)
Cl5 C67 1.756(8)
Cl6 C72 1.759(8)
Cl7 C67 1.773(8)
Cl10 C72 1.727(8)
C70 C52 1.394(8)
C70 C17 1.400(8)
O2 C35 1.235(7)
C68 O1 1.241(7)
C68 N12 1.378(8)
C68 C46 1.508(9)
N12 C60 1.396(7)
N12 B66 1.588(8)
C69 C26 1.385(8)
C69 C14 1.390(8)
C14 C21 1.400(8)
C15 C52 1.380(9)
C15 C61 1.380(9)
C17 C40 1.396(8)
C17 B66 1.600(9)
N15 C58 1.335(8)
N15 C41 1.369(7)
N15 B67 1.624(8)
C20 C32 1.399(8)
C20 C27 1.398(9)
C21 C30 1.394(8)
C21 B66 1.607(9)
C22 C28 1.399(9)
C22 C49 1.400(8)
C22 B67 1.605(9)
N13 C64 1.329(8)
N13 C45 1.356(7)
N13 B66 1.615(8)
C24 C71 1.369(9)
C24 C49 1.404(8)
C25 C62 1.362(10)
C25 C59 1.428(9)
C26 C43 1.382(8)
C27 C36 1.384(9)
C28 C38 1.388(9)
C30 C43 1.394(9)
C31 C33 1.384(8)
C31 C36 1.400(8)
C31 B67 1.627(9)
C32 C33 1.389(9)
N14 C35 1.366(8)
N14 C51 1.402(7)
N14 B67 1.579(8)
C35 C54 1.512(8)
C37 C66 1.366(11)
C37 C39 1.409(9)
C38 C71 1.384(9)
C39 C60 1.400(8)
C40 C61 1.394(8)
C41 C48 1.396(8)
C41 C51 1.419(8)
C45 C60 1.397(8)
C45 C63 1.414(8)
C48 C55 1.389(9)
C48 C62 1.440(8)
C51 C59 1.388(8)
C55 C57 1.375(9)
C56 C65 1.379(10)
C56 C64 1.409(9)
C57 C58 1.394(9)
C63 C65 1.402(9)
C63 C66 1.430(10)
